data_9007806
loop_
_publ_author_name
'Leclaire, A.'
'Borel, M. M.'
'Grandin, A.'
'Raveau, B.'

_publ_section_title
;
 Non-stoichiometry in the KMo2P3O12-tunnel structure:
 the oxide K0.75MoNbP3O12
;
_journal_name_full 'Acta Crystallographica, Section C'
_journal_page_first 1381
_journal_page_last 1383
_journal_paper_doi 10.1107/S0108270189013727
_journal_volume 46
_journal_year 1990
_chemical_formula_structural K0.75MoNbP3O12
_chemical_formula_sum 'K0.75 Mo Nb O12 P3'
_space_group_IT_number 57
_symmetry_space_group_name_Hall '-P 2c 2b'
_symmetry_space_group_name_H-M 'P b c m'
_cell_angle_alpha 90
_cell_angle_beta 90
_cell_angle_gamma 90
_cell_length_a 8.8518
_cell_length_b 9.1453
_cell_length_c 12.5174
_cell_formula_units_Z 4
_cell_volume 1013.313
_database_code_amcsd 0010168
_exptl_crystal_density_diffrn 3.298
_cod_original_formula_sum '(Mo Nb) K.75 P3 O12'
_cod_database_code 9007806
_amcsd_formula_title K0.75MoNbP3O12

loop_
_space_group_symop_operation_xyz
x,y,z
x,1/2-y,1/2+z
-x,1/2+y,1/2-z
-x,1/2+y,z
x,1/2-y,-z
x,y,1/2-z
-x,-y,1/2+z
-x,-y,-z

loop_
_atom_site_label
_atom_site_fract_x
_atom_site_fract_y
_atom_site_fract_z
_atom_site_occupancy
_atom_site_U_iso_or_equiv
Mo 0.24695 0.02586 0.10063 0.50000 0.00861
Nb 0.24695 0.02586 0.10063 0.50000 0.00861
K -0.17042 0.15917 0.25000 0.75000 0.06523
P1 -0.02884 0.25000 0.00000 1.00000 0.00874
P2 0.40255 0.36752 0.13221 1.00000 0.00937
O1 0.20537 0.01597 0.25000 1.00000 0.01532
O2 0.12745 -0.15602 0.07173 1.00000 0.02052
O3 0.30155 0.04000 -0.06273 1.00000 0.01836
O4 0.37812 0.20556 0.12177 1.00000 0.01963
O5 0.43106 -0.10142 0.12188 1.00000 0.02090
O6 0.06527 0.15356 0.07317 1.00000 0.01849
O7 0.35151 0.41444 0.25000 1.00000 0.01317

loop_
_cod_related_entry_id
_cod_related_entry_database
_cod_related_entry_code
1 AMCSD 0010168
